data_2203481
loop_
_publ_author_name
'Chopra, Deepak'
'Dagur, Pritesh'
'Prakash, A. S.'
'Guru Row, T. N.'
'Hegde, M. S.'

_publ_section_title
;
 Hexaaquamanganese(II) dinitrate bis(hexamethylenetetramine)
 tetrahydrate
;
_journal_issue 4
_journal_name_full 'Acta Crystallographica Section E'
_journal_page_first m348
_journal_page_last m349
_journal_paper_doi 10.1107/S1600536804004337
_journal_volume 60
_journal_year 2004
_chemical_formula_iupac '[Mn (H2 O)6] (N O3)2, 2C6 H12 N4, 4H2 O'
_chemical_formula_moiety 'H12 Mn O6, (N O3)2, 2(C6 H12 N4), 4(H2 O)'
_chemical_formula_sum 'C12 H44 Mn N10 O16'
_chemical_formula_weight 639.51
_chemical_name_systematic ?
_space_group_IT_number 14
_symmetry_cell_setting monoclinic
_symmetry_space_group_name_Hall '-P 2yn'
_symmetry_space_group_name_H-M 'P 1 21/n 1'
_atom_sites_solution_hydrogens geom
_atom_sites_solution_primary direct
_atom_sites_solution_secondary difmap
_cell_angle_alpha 90
_cell_angle_beta 90.600(4)
_cell_angle_gamma 90
_cell_formula_units_Z 4
_cell_length_a 9.511(3)
_cell_length_b 16.232(4)
_cell_length_c 19.426(5)
_cell_measurement_reflns_used 180
_cell_measurement_temperature 293(2)
_cell_measurement_theta_max 26.4
_cell_measurement_theta_min 1.6
_cell_volume 2998.9(14)
_computing_cell_refinement SMART
_computing_data_collection 'SMART (Bruker, 1998)'
_computing_data_reduction 'SAINT (Bruker, 1998)'
_computing_molecular_graphics 'Ortep-3 for Windows (Farrugia, 1997) and CAMERON (Watkin et al., 1993)'
_computing_publication_material 'PLATON (Spek, 2003)'
_computing_structure_refinement 'SHELXL97 (Sheldrick, 1997)'
_computing_structure_solution 'SIR92 (Altomare et al., 1993)'
_diffrn_ambient_temperature 293(2)
_diffrn_measured_fraction_theta_full 0.999
_diffrn_measured_fraction_theta_max 0.916
_diffrn_measurement_device_type 'Bruker SMART CCD area-detector'
_diffrn_measurement_method '\f and \w scans'
_diffrn_radiation_monochromator graphite
_diffrn_radiation_source 'fine-focus sealed tube'
_diffrn_radiation_type MoK\a
_diffrn_radiation_wavelength 0.71073
_diffrn_reflns_av_R_equivalents 0.0453
_diffrn_reflns_av_sigmaI/netI 0.0422
_diffrn_reflns_limit_h_max 11
_diffrn_reflns_limit_h_min -11
_diffrn_reflns_limit_k_max 20
_diffrn_reflns_limit_k_min -17
_diffrn_reflns_limit_l_max 25
_diffrn_reflns_limit_l_min -25
_diffrn_reflns_number 24304
_diffrn_reflns_reduction_process
;
 ?
;
_diffrn_reflns_theta_full 25.00
_diffrn_reflns_theta_max 27.84
_diffrn_reflns_theta_min 1.63
_exptl_absorpt_coefficient_mu 0.520
_exptl_absorpt_correction_T_max 0.9031
_exptl_absorpt_correction_T_min 0.8111
_exptl_absorpt_correction_type multi-scan
_exptl_absorpt_process_details '(SADABS; Sheldrick, 1997)'
_exptl_crystal_colour pale-pink
_exptl_crystal_density_diffrn 1.416
_exptl_crystal_density_method 'not measured'
_exptl_crystal_description prisms
_exptl_crystal_F_000 1356
_exptl_crystal_size_max 0.42
_exptl_crystal_size_mid 0.30
_exptl_crystal_size_min 0.20
_refine_diff_density_max 0.370
_refine_diff_density_min -0.299
_refine_ls_extinction_method none
_refine_ls_goodness_of_fit_ref 1.059
_refine_ls_hydrogen_treatment refall
_refine_ls_matrix_type full
_refine_ls_number_parameters 528
_refine_ls_number_reflns 6539
_refine_ls_number_restraints 0
_refine_ls_restrained_S_all 1.059
_refine_ls_R_factor_all 0.0683
_refine_ls_R_factor_gt 0.0464
_refine_ls_shift/su_max 0.000
_refine_ls_shift/su_mean 0.000
_refine_ls_structure_factor_coef Fsqd
_refine_ls_weighting_details 'calc w=1/[\s^2^(Fo^2^)+(0.0529P)^2^+0.5875P] where P=(Fo^2^+2Fc^2^)/3'
_refine_ls_weighting_scheme calc
_refine_ls_wR_factor_gt 0.1078
_refine_ls_wR_factor_ref 0.1181
_reflns_number_gt 4834
_reflns_number_total 6539
_reflns_threshold_expression I>2\s(I)
_cod_data_source_file ob6357.cif
_cod_data_source_block I
_cod_depositor_comments
;
The following automatic conversions were performed:
'_symmetry_cell_setting' value 'Monoclinic' changed to 'monoclinic'
according to '/home/saulius/struct/CIF-dictionaries/cif_core.dic'
dictionary named 'cif_core.dic' version 2.4.1 from 2010-06-29.

Automatic conversion script
Id: cif_fix_enum 1527 2010-12-29 10:47:43Z saulius 

The following automatic conversions were performed:

'_symmetry_cell_setting' value 'Monoclinic' changed to 'monoclinic'
according to /home/saulius/struct/CIF-dictionaries/cif_core.dic
dictionary named 'cif_core.dic' version 2.4.1 from 2010-06-29.

Automatic conversion script
Id: cif_fix_values 1715 2011-07-08 13:25:40Z adriana 
;
_cod_original_sg_symbol_H-M 'P 21/n'
_cod_original_formula_sum 'C12 H44 Mn1 N10 O16'
_cod_database_code 2203481
_cod_database_fobs_code 2203481

loop_
_symmetry_equiv_pos_as_xyz
x,y,z
1/2-x,1/2+y,1/2-z
-x,-y,-z
1/2+x,1/2-y,1/2+z

loop_
_atom_site_label
_atom_site_fract_x
_atom_site_fract_y
_atom_site_fract_z
_atom_site_U_iso_or_equiv
_atom_site_adp_type
_atom_site_calc_flag
_atom_site_occupancy
_atom_site_type_symbol
Mn1 1.26987(3) 1.249138(18) 0.498847(14) 0.03426(11) Uani d 1 Mn
O1 1.45688(18) 1.26868(12) 0.43906(10) 0.0513(4) Uani d 1 O
O2 1.14771(19) 1.33729(12) 0.44102(10) 0.0548(5) Uani d 1 O
O3 1.3403(2) 1.35107(11) 0.56152(10) 0.0533(4) Uani d 1 O
O4 1.08131(19) 1.23091(13) 0.55868(11) 0.0571(5) Uani d 1 O
O5 1.38734(19) 1.15822(11) 0.55638(9) 0.0493(4) Uani d 1 O
O6 1.1936(2) 1.14854(12) 0.43483(10) 0.0544(5) Uani d 1 O
O7 1.0277(2) 0.68785(12) 0.67317(10) 0.0736(5) Uani d 1 O
O8 1.2129(2) 0.64129(18) 0.72073(11) 0.1074(9) Uani d 1 O
O9 1.1656(3) 0.60854(16) 0.61775(12) 0.1000(8) Uani d 1 O
O10 1.0018(2) 1.13615(14) 0.67343(11) 0.0814(6) Uani d 1 O
O11 0.8241(3) 1.09975(17) 0.61277(12) 0.1081(8) Uani d 1 O
O12 0.8003(3) 1.11792(19) 0.71856(11) 0.1139(9) Uani d 1 O
O13 0.6836(2) 0.94006(16) 0.66934(11) 0.0626(5) Uani d 1 O
O14 1.0021(3) 1.12168(17) 0.83454(12) 0.0798(7) Uani d 1 O
O15 0.9704(3) 0.68578(18) 0.82337(12) 0.0851(7) Uani d 1 O
O16 1.2274(2) 0.43695(16) 0.66838(11) 0.0689(6) Uani d 1 O
N1 1.28897(18) 0.99763(10) 0.58133(9) 0.0404(4) Uani d 1 N
N2 1.09174(17) 0.90173(11) 0.58440(9) 0.0419(4) Uani d 1 N
N3 1.33226(18) 0.84961(11) 0.58398(9) 0.0423(4) Uani d 1 N
N4 1.24254(19) 0.91960(11) 0.68601(9) 0.0435(4) Uani d 1 N
N5 1.37541(18) 0.60820(12) 0.41427(10) 0.0480(5) Uani d 1 N
N6 1.22229(19) 0.58368(12) 0.31458(9) 0.0466(4) Uani d 1 N
N7 1.18735(18) 0.50712(11) 0.42156(9) 0.0421(4) Uani d 1 N
N8 1.13122(19) 0.65331(11) 0.41617(10) 0.0464(4) Uani d 1 N
N9 1.1347(2) 0.64475(14) 0.67001(11) 0.0554(5) Uani d 1 N
N10 0.8762(3) 1.11753(13) 0.66748(12) 0.0603(6) Uani d 1 N
C1 1.1439(2) 0.98075(14) 0.55783(12) 0.0438(5) Uani d 1 C
C2 1.2913(3) 0.99806(14) 0.65712(11) 0.0445(5) Uani d 1 C
C3 1.3790(2) 0.92998(14) 0.55720(13) 0.0432(5) Uani d 1 C
C4 1.1864(2) 0.83620(15) 0.56065(13) 0.0443(5) Uani d 1 C
C5 1.0993(2) 0.90425(16) 0.66023(12) 0.0469(5) Uani d 1 C
C6 1.3340(3) 0.85353(15) 0.65966(12) 0.0471(5) Uani d 1 C
C7 1.2768(2) 0.67152(16) 0.43820(15) 0.0516(6) Uani d 1 C
C8 1.1272(3) 0.64760(16) 0.34066(13) 0.0508(6) Uani d 1 C
C9 1.3663(2) 0.60325(17) 0.33888(13) 0.0505(6) Uani d 1 C
C10 1.1815(3) 0.50447(14) 0.34572(12) 0.0455(5) Uani d 1 C
C11 1.3312(2) 0.52851(15) 0.44300(13) 0.0471(5) Uani d 1 C
C12 1.0926(2) 0.57262(15) 0.44468(13) 0.0441(5) Uani d 1 C
H1A 1.080(2) 1.0248(13) 0.5725(10) 0.040(6) Uiso d 1 H
H1B 1.141(2) 0.9784(13) 0.5070(11) 0.044(6) Uiso d 1 H
H2A 1.386(2) 1.0075(13) 0.6717(11) 0.046(6) Uiso d 1 H
H2B 1.228(3) 1.0425(15) 0.6717(12) 0.054(7) Uiso d 1 H
H3A 1.374(2) 0.9282(14) 0.5075(13) 0.051(7) Uiso d 1 H
H3B 1.469(3) 0.9404(15) 0.5705(12) 0.054(7) Uiso d 1 H
H4A 1.155(2) 0.7829(16) 0.5770(11) 0.048(6) Uiso d 1 H
H4B 1.186(2) 0.8327(13) 0.5129(12) 0.042(6) Uiso d 1 H
H5A 1.037(2) 0.9463(14) 0.6763(11) 0.046(6) Uiso d 1 H
H5B 1.070(2) 0.8499(15) 0.6771(11) 0.047(6) Uiso d 1 H
H6A 1.430(2) 0.8682(13) 0.6752(11) 0.040(6) Uiso d 1 H
H6B 1.304(2) 0.8017(15) 0.6772(11) 0.047(6) Uiso d 1 H
H7A 1.301(2) 0.7220(16) 0.4190(12) 0.049(7) Uiso d 1 H
H7B 1.278(2) 0.6744(14) 0.4888(12) 0.051(7) Uiso d 1 H
H8A 1.152(3) 0.7030(17) 0.3219(12) 0.062(7) Uiso d 1 H
H8B 1.032(3) 0.6308(14) 0.3271(12) 0.053(7) Uiso d 1 H
H9A 1.390(2) 0.6571(15) 0.3218(11) 0.048(6) Uiso d 1 H
H9B 1.429(3) 0.5566(15) 0.3236(12) 0.056(7) Uiso d 1 H
H10A 1.086(2) 0.4912(13) 0.3315(11) 0.044(6) Uiso d 1 H
H10B 1.251(3) 0.4627(15) 0.3321(12) 0.058(7) Uiso d 1 H
H11A 1.394(2) 0.4878(15) 0.4266(11) 0.050(6) Uiso d 1 H
H11B 1.333(2) 0.5332(13) 0.4936(12) 0.047(6) Uiso d 1 H
H12A 1.099(2) 0.5726(14) 0.4930(13) 0.049(6) Uiso d 1 H
H12B 1.002(2) 0.5580(13) 0.4318(11) 0.044(6) Uiso d 1 H
H11 1.525(3) 1.2337(16) 0.4365(13) 0.060(8) Uiso d 1 H
H12 1.467(3) 1.3001(19) 0.4092(15) 0.074(10) Uiso d 1 H
H21 1.159(3) 1.3843(17) 0.4418(13) 0.052(8) Uiso d 1 H
H22 1.093(4) 1.326(2) 0.4088(17) 0.091(11) Uiso d 1 H
H31 1.303(3) 1.3724(18) 0.5935(16) 0.073(10) Uiso d 1 H
H32 1.420(3) 1.3583(17) 0.5647(14) 0.072(10) Uiso d 1 H
H41 1.019(3) 1.2655(17) 0.5593(14) 0.064(9) Uiso d 1 H
H42 1.070(3) 1.1976(19) 0.5865(15) 0.071(10) Uiso d 1 H
H51 1.355(3) 1.1106(18) 0.5580(14) 0.067(9) Uiso d 1 H
H52 1.432(3) 1.1658(17) 0.5876(14) 0.055(9) Uiso d 1 H
H61 1.116(3) 1.1365(17) 0.4364(14) 0.062(9) Uiso d 1 H
H62 1.232(3) 1.1263(18) 0.4043(16) 0.070(10) Uiso d 1 H
H131 0.699(4) 0.927(2) 0.7075(19) 0.100(14) Uiso d 1 H
H132 0.700(4) 0.989(2) 0.6617(18) 0.098(14) Uiso d 1 H
H141 0.954(6) 1.152(4) 0.804(3) 0.21(3) Uiso d 1 H
H142 1.083(4) 1.116(2) 0.8291(19) 0.102(15) Uiso d 1 H
H151 0.894(5) 0.660(3) 0.822(2) 0.14(2) Uiso d 1 H
H152 1.033(6) 0.696(3) 0.792(3) 0.18(2) Uiso d 1 H
H161 1.247(4) 0.426(2) 0.709(2) 0.116(15) Uiso d 1 H
H162 1.229(4) 0.488(2) 0.6624(19) 0.107(15) Uiso d 1 H

loop_
_atom_site_aniso_label
_atom_site_aniso_U_11
_atom_site_aniso_U_22
_atom_site_aniso_U_33
_atom_site_aniso_U_12
_atom_site_aniso_U_13
_atom_site_aniso_U_23
Mn1 0.03201(17) 0.03196(18) 0.03882(18) 0.00075(12) 0.00142(12) 0.00116(12)
O1 0.0451(9) 0.0496(11) 0.0595(11) 0.0129(8) 0.0182(8) 0.0143(9)
O2 0.0595(10) 0.0351(10) 0.0693(12) -0.0014(8) -0.0237(9) 0.0068(9)
O3 0.0383(9) 0.0607(11) 0.0609(11) -0.0045(8) 0.0037(8) -0.0242(9)
O4 0.0487(10) 0.0489(11) 0.0741(13) 0.0104(8) 0.0249(9) 0.0149(10)
O5 0.0533(10) 0.0378(10) 0.0564(11) -0.0027(7) -0.0127(8) 0.0090(8)
O6 0.0380(9) 0.0614(11) 0.0639(12) -0.0075(8) 0.0052(8) -0.0248(9)
O7 0.0738(13) 0.0736(13) 0.0732(12) 0.0115(10) -0.0123(10) -0.0034(10)
O8 0.0902(16) 0.167(2) 0.0651(13) 0.0142(16) -0.0241(12) 0.0225(15)
O9 0.1070(18) 0.124(2) 0.0691(14) 0.0375(15) -0.0088(12) -0.0185(14)
O10 0.0673(13) 0.0989(16) 0.0781(14) 0.0017(12) 0.0095(10) 0.0179(12)
O11 0.116(2) 0.148(2) 0.0605(14) -0.0178(17) -0.0056(13) -0.0066(15)
O12 0.0899(17) 0.191(3) 0.0614(13) -0.0270(17) 0.0240(12) 0.0075(15)
O13 0.0697(12) 0.0682(15) 0.0498(12) -0.0085(10) 0.0002(9) -0.0120(10)
O14 0.0761(16) 0.0945(18) 0.0692(14) -0.0173(13) 0.0159(12) -0.0235(13)
O15 0.0867(17) 0.108(2) 0.0604(13) 0.0109(15) -0.0079(12) -0.0102(13)
O16 0.0939(15) 0.0671(15) 0.0458(12) 0.0111(11) 0.0019(10) -0.0126(10)
C1 0.0444(12) 0.0411(13) 0.0457(13) 0.0074(10) -0.0068(9) -0.0015(10)
C2 0.0506(13) 0.0396(13) 0.0432(12) -0.0053(10) -0.0075(10) -0.0039(10)
C3 0.0367(11) 0.0454(13) 0.0476(14) -0.0003(9) 0.0036(9) 0.0041(10)
C4 0.0476(12) 0.0374(13) 0.0479(14) -0.0028(10) 0.0040(10) -0.0072(11)
C5 0.0426(12) 0.0513(15) 0.0469(13) -0.0016(11) 0.0096(10) -0.0039(11)
C6 0.0495(13) 0.0395(13) 0.0522(14) 0.0026(10) -0.0035(10) 0.0106(11)
C7 0.0503(13) 0.0404(14) 0.0642(17) -0.0044(11) 0.0080(11) -0.0099(12)
C8 0.0503(14) 0.0463(14) 0.0560(15) 0.0059(11) 0.0023(11) 0.0106(12)
C9 0.0451(13) 0.0482(15) 0.0586(15) -0.0045(11) 0.0146(10) -0.0027(12)
C10 0.0521(13) 0.0404(13) 0.0438(13) -0.0044(11) -0.0014(10) -0.0039(10)
C11 0.0440(12) 0.0473(14) 0.0500(14) 0.0070(10) -0.0043(10) -0.0031(11)
C12 0.0387(12) 0.0482(13) 0.0455(14) -0.0024(10) 0.0045(9) 0.0017(10)
N1 0.0441(9) 0.0337(9) 0.0435(10) -0.0009(7) -0.0034(7) 0.0038(8)
N2 0.0353(9) 0.0444(11) 0.0459(10) -0.0018(7) 0.0010(7) -0.0081(8)
N3 0.0406(9) 0.0376(10) 0.0488(11) 0.0063(7) 0.0046(8) 0.0024(8)
N4 0.0501(10) 0.0434(10) 0.0370(10) -0.0019(8) -0.0001(8) 0.0014(8)
N5 0.0356(9) 0.0507(12) 0.0577(12) -0.0024(8) 0.0034(8) -0.0106(9)
N6 0.0518(11) 0.0454(11) 0.0428(10) -0.0028(8) 0.0047(8) 0.0036(8)
N7 0.0480(10) 0.0364(10) 0.0420(10) -0.0014(8) -0.0005(8) 0.0011(8)
N8 0.0437(10) 0.0420(11) 0.0538(12) 0.0052(8) 0.0094(8) -0.0003(9)
N9 0.0597(13) 0.0556(13) 0.0508(13) -0.0084(10) -0.0083(10) 0.0144(10)
N10 0.0775(16) 0.0500(13) 0.0537(14) -0.0020(11) 0.0149(12) 0.0079(10)

loop_
_atom_type_symbol
_atom_type_description
_atom_type_scat_dispersion_real
_atom_type_scat_dispersion_imag
_atom_type_scat_source
O O 0.0106 0.0060 'International Tables Vol C Tables 4.2.6.8 and 6.1.1.4'
N N 0.0061 0.0033 'International Tables Vol C Tables 4.2.6.8 and 6.1.1.4'
Mn Mn 0.3368 0.7283 'International Tables Vol C Tables 4.2.6.8 and 6.1.1.4'
H H 0.0000 0.0000 'International Tables Vol C Tables 4.2.6.8 and 6.1.1.4'
C C 0.0033 0.0016 'International Tables Vol C Tables 4.2.6.8 and 6.1.1.4'

loop_
_geom_angle_atom_site_label_1
_geom_angle_atom_site_label_2
_geom_angle_atom_site_label_3
_geom_angle
O2 Mn1 O5 178.31(7)
O2 Mn1 O3 86.99(8)
O5 Mn1 O3 94.37(8)
O2 Mn1 O1 93.72(8)
O5 Mn1 O1 87.37(7)
O3 Mn1 O1 86.45(8)
O2 Mn1 O4 85.72(8)
O5 Mn1 O4 93.19(8)
O3 Mn1 O4 93.20(8)
O1 Mn1 O4 179.36(8)
O2 Mn1 O6 91.47(8)
O5 Mn1 O6 87.16(8)
O3 Mn1 O6 178.33(7)
O1 Mn1 O6 94.28(8)
O4 Mn1 O6 86.05(8)
Mn1 O3 H32 118(2)
Mn1 O3 H31 130(2)
H32 O3 H31 108(3)
Mn1 O6 H61 119(2)
Mn1 O6 H62 128(2)
H61 O6 H62 112(3)
Mn1 O5 H51 117.9(19)
Mn1 O5 H52 126(2)
H51 O5 H52 109(3)
Mn1 O1 H11 123.9(17)
Mn1 O1 H12 128(2)
H11 O1 H12 107(3)
Mn1 O2 H21 125.0(19)
Mn1 O2 H22 125(2)
H21 O2 H22 109(3)
H161 O16 H162 110(4)
C2 N1 C3 108.62(17)
C2 N1 C1 108.33(17)
C3 N1 C1 107.97(17)
C5 N4 C2 108.20(18)
C5 N4 C6 107.86(18)
C2 N4 C6 107.94(18)
H131 O13 H132 113(4)
C12 N7 C11 108.38(18)
C12 N7 C10 108.07(18)
C11 N7 C10 108.42(18)
C1 N2 C4 108.12(17)
C1 N2 C5 108.26(17)
C4 N2 C5 108.04(18)
Mn1 O4 H41 121(2)
Mn1 O4 H42 126(2)
H41 O4 H42 112(3)
C4 N3 C6 108.36(18)
C4 N3 C3 108.01(17)
C6 N3 C3 108.29(18)
C8 N6 C10 107.98(18)
C8 N6 C9 108.03(19)
C10 N6 C9 107.65(18)
H141 O14 H142 118(5)
C8 N8 C12 108.41(19)
C8 N8 C7 108.45(19)
C12 N8 C7 107.87(18)
O9 N9 O8 119.9(3)
O9 N9 O7 121.6(2)
O8 N9 O7 118.5(3)
O11 N10 O12 118.2(3)
O11 N10 O10 122.0(2)
O12 N10 O10 119.8(3)
H151 O15 H152 131(5)
C9 N5 C7 108.8(2)
C9 N5 C11 108.41(18)
C7 N5 C11 107.98(19)
N7 C12 N8 111.94(17)
N7 C12 H12B 107.8(13)
N8 C12 H12B 111.3(13)
N7 C12 H12A 105.6(14)
N8 C12 H12A 111.2(14)
H12B C12 H12A 108.8(19)
N4 C2 N1 112.12(17)
N4 C2 H2B 109.2(14)
N1 C2 H2B 106.8(14)
N4 C2 H2A 109.1(13)
N1 C2 H2A 107.6(13)
H2B C2 H2A 112.1(19)
N2 C1 N1 111.79(16)
N2 C1 H1A 108.7(12)
N1 C1 H1A 110.7(12)
N2 C1 H1B 108.0(13)
N1 C1 H1B 109.6(13)
H1A C1 H1B 107.8(17)
N2 C4 N3 112.00(17)
N2 C4 H4A 110.5(14)
N3 C4 H4A 108.9(13)
N2 C4 H4B 111.2(14)
N3 C4 H4B 107.9(14)
H4A C4 H4B 106.1(19)
N5 C9 N6 112.03(18)
N5 C9 H9A 106.4(13)
N6 C9 H9A 107.8(14)
N5 C9 H9B 107.8(14)
N6 C9 H9B 107.1(14)
H9A C9 H9B 116(2)
N5 C7 N8 111.60(18)
N5 C7 H7A 109.2(15)
N8 C7 H7A 107.1(15)
N5 C7 H7B 110.5(14)
N8 C7 H7B 107.4(13)
H7A C7 H7B 111(2)
N7 C11 N5 111.70(18)
N7 C11 H11A 109.3(14)
N5 C11 H11A 107.5(14)
N7 C11 H11B 108.2(13)
N5 C11 H11B 107.8(13)
H11A C11 H11B 112.4(19)
N4 C5 N2 112.40(18)
N4 C5 H5B 107.5(13)
N2 C5 H5B 107.3(13)
N4 C5 H5A 110.0(13)
N2 C5 H5A 108.7(13)
H5B C5 H5A 110.8(19)
N1 C3 N3 111.64(17)
N1 C3 H3B 108.6(15)
N3 C3 H3B 110.6(15)
N1 C3 H3A 108.4(14)
N3 C3 H3A 108.2(14)
H3B C3 H3A 109(2)
N7 C10 N6 112.14(18)
N7 C10 H10B 105.7(14)
N6 C10 H10B 108.0(14)
N7 C10 H10A 108.4(13)
N6 C10 H10A 109.0(13)
H10B C10 H10A 113.6(19)
N3 C6 N4 112.17(17)
N3 C6 H6B 108.6(13)
N4 C6 H6B 109.8(14)
N3 C6 H6A 108.4(12)
N4 C6 H6A 105.4(12)
H6B C6 H6A 112.5(18)
N6 C8 N8 112.26(18)
N6 C8 H8A 111.0(15)
N8 C8 H8A 107.6(14)
N6 C8 H8B 106.4(14)
N8 C8 H8B 107.5(14)
H8A C8 H8B 112.1(19)

loop_
_geom_bond_atom_site_label_1
_geom_bond_atom_site_label_2
_geom_bond_distance
Mn1 O2 2.1522(17)
Mn1 O5 2.1562(17)
Mn1 O3 2.1567(18)
Mn1 O1 2.1579(18)
Mn1 O4 2.1676(18)
Mn1 O6 2.1726(18)
O3 H32 0.77(3)
O3 H31 0.80(3)
O6 H61 0.76(3)
O6 H62 0.79(3)
O5 H51 0.83(3)
O5 H52 0.74(3)
O1 H11 0.86(3)
O1 H12 0.78(3)
O2 H21 0.77(3)
O2 H22 0.83(3)
O16 H161 0.82(4)
O16 H162 0.83(4)
N1 C2 1.472(3)
N1 C3 1.472(3)
N1 C1 1.475(3)
N4 C5 1.468(3)
N4 C2 1.469(3)
N4 C6 1.476(3)
O13 H131 0.78(4)
O13 H132 0.82(4)
N7 C12 1.467(3)
N7 C11 1.467(3)
N7 C10 1.474(3)
N2 C1 1.471(3)
N2 C4 1.471(3)
N2 C5 1.475(3)
O4 H41 0.81(3)
O4 H42 0.77(3)
N3 C4 1.471(3)
N3 C6 1.471(3)
N3 C3 1.475(3)
N6 C8 1.470(3)
N6 C10 1.475(3)
N6 C9 1.478(3)
O14 H141 0.90(6)
O14 H142 0.78(4)
N8 C8 1.470(3)
N8 C12 1.470(3)
N8 C7 1.475(3)
N9 O9 1.212(3)
N9 O8 1.230(3)
N9 O7 1.236(3)
N10 O11 1.203(3)
N10 O12 1.234(3)
N10 O10 1.236(3)
O15 H151 0.85(5)
O15 H152 0.88(5)
N5 C9 1.468(3)
N5 C7 1.470(3)
N5 C11 1.472(3)
C12 H12B 0.93(2)
C12 H12A 0.94(2)
C2 H2B 0.98(2)
C2 H2A 0.95(2)
C1 H1A 0.98(2)
C1 H1B 0.99(2)
C4 H4A 0.97(2)
C4 H4B 0.93(2)
C9 H9A 0.96(2)
C9 H9B 1.01(2)
C7 H7A 0.93(3)
C7 H7B 0.98(2)
C11 H11A 0.95(2)
C11 H11B 0.99(2)
C5 H5B 0.98(2)
C5 H5A 0.96(2)
C3 H3B 0.90(2)
C3 H3A 0.97(2)
C10 H10B 0.99(3)
C10 H10A 0.97(2)
C6 H6B 0.95(2)
C6 H6A 0.99(2)
C8 H8A 1.00(3)
C8 H8B 0.98(2)

loop_
_geom_hbond_atom_site_label_D
_geom_hbond_atom_site_label_H
_geom_hbond_atom_site_label_A
_geom_hbond_site_symmetry_A
_geom_hbond_distance_DH
_geom_hbond_distance_HA
_geom_hbond_distance_DA
_geom_hbond_angle_DHA
_geom_hbond_publ_flag
O2 H21 N7 1_565 0.77(3) 2.05(3) 2.808(3) 168(3) yes
O2 H22 O7 3_776 0.83(3) 1.97(3) 2.792(3) 173(3) yes
O3 H31 O16 1_565 0.80(3) 1.94(3) 2.730(3) 172(3) yes
O4 H42 O10 1_555 0.77(3) 2.07(3) 2.818(3) 163(3) yes
O5 H51 N1 1_555 0.83(3) 1.99(3) 2.813(3) 169(3) yes
O6 H61 N2 3_776 0.76(3) 2.11(3) 2.855(3) 166(3) yes
O6 H62 O13 3_776 0.79(3) 1.97(3) 2.753(3) 174(3) yes
O13 H131 N6 4_465 0.78(4) 2.10(4) 2.868(3) 168(3) yes
O14 H142 O8 2_756 0.78(4) 2.22(4) 2.942(4) 155(4) yes
O15 H151 O12 2_646 0.84(5) 2.11(5) 2.909(4) 158(4) yes
O16 H161 N4 2_746 0.83(4) 2.04(4) 2.854(3) 166(4) yes
